data_4132467
loop_
_publ_author_name
'Liu, Wenqi'
'Oliver, Allen G.'
'Smith, Bradley D.'

_publ_section_title
;
 Macrocyclic Receptor for Precious Gold, Platinum, or Palladium
 Coordination Complexes.
;
_journal_issue 22
_journal_name_full 'Journal of the American Chemical Society'
_journal_page_first 6810
_journal_page_last 6813
_journal_paper_doi 10.1021/jacs.8b04155
_journal_volume 140
_journal_year 2018
_chemical_formula_moiety 'C48 H60 N4 O4, 2(C16 H36 N), Cl4 Pt, 2(C H2 Cl2), H2 O'
_chemical_formula_sum 'C82 H138 Cl8 N6 O5 Pt'
_chemical_formula_weight 1766.67
_space_group_crystal_system triclinic
_space_group_IT_number 2
_space_group_name_Hall '-P 1'
_space_group_name_H-M_alt 'P -1'
_atom_sites_solution_hydrogens mixed
_atom_sites_solution_primary dual
_atom_sites_solution_secondary difmap
_audit_creation_method SHELXL-2018/1
_cell_angle_alpha 100.4900(10)
_cell_angle_beta 94.4560(10)
_cell_angle_gamma 97.4100(10)
_cell_formula_units_Z 2
_cell_length_a 11.1681(5)
_cell_length_b 20.1957(9)
_cell_length_c 20.2872(9)
_cell_measurement_reflns_used 9962
_cell_measurement_temperature 120(2)
_cell_measurement_theta_max 23.29
_cell_measurement_theta_min 2.23
_cell_volume 4437.6(3)
_computing_cell_refinement 'Bruker SAINT (Bruker, 2015)'
_computing_data_collection 'Bruker APEX-3 (Bruker, 2015)'
_computing_data_reduction 'Bruker SAINT (Bruker, 2015)'
_computing_molecular_graphics 'Bruker XP (Bruker, 2015)'
_computing_publication_material 'CIFTAB (Sheldrick, 2008)'
_computing_structure_refinement 'SHELXL-2018/1 (Sheldrick, 2015)'
_computing_structure_solution 'SHELXT-2014/2 (Sheldrick, 2015)'
_diffrn_ambient_temperature 120(2)
_diffrn_detector_area_resol_mean 8.33
_diffrn_measured_fraction_theta_full 1.000
_diffrn_measured_fraction_theta_max 0.998
_diffrn_measurement_device_type 'Bruker APEX-II'
_diffrn_measurement_method 'combination of \w and \f-scans '
_diffrn_radiation_type MoK\a
_diffrn_radiation_wavelength 0.71073
_diffrn_reflns_av_R_equivalents 0.0224
_diffrn_reflns_av_unetI/netI 0.0130
_diffrn_reflns_Laue_measured_fraction_full 1.000
_diffrn_reflns_Laue_measured_fraction_max 0.998
_diffrn_reflns_limit_h_max 14
_diffrn_reflns_limit_h_min -14
_diffrn_reflns_limit_k_max 26
_diffrn_reflns_limit_k_min -26
_diffrn_reflns_limit_l_max 27
_diffrn_reflns_limit_l_min -27
_diffrn_reflns_number 172027
_diffrn_reflns_point_group_measured_fraction_full 1.000
_diffrn_reflns_point_group_measured_fraction_max 0.998
_diffrn_reflns_theta_full 25.242
_diffrn_reflns_theta_max 28.323
_diffrn_reflns_theta_min 1.026
_diffrn_source 'fine-focus sealed tube'
_exptl_absorpt_coefficient_mu 1.872
_exptl_absorpt_correction_T_max 0.8325
_exptl_absorpt_correction_T_min 0.6937
_exptl_absorpt_correction_type numerical
_exptl_absorpt_process_details 'SADABS (Krause et al., 2015)'
_exptl_crystal_colour 'pale tan'
_exptl_crystal_density_diffrn 1.322
_exptl_crystal_description block
_exptl_crystal_F_000 1852
_exptl_crystal_size_max 0.323
_exptl_crystal_size_mid 0.162
_exptl_crystal_size_min 0.145
_refine_diff_density_max 1.251
_refine_diff_density_min -1.214
_refine_diff_density_rms 0.071
_refine_ls_extinction_method none
_refine_ls_goodness_of_fit_ref 1.071
_refine_ls_hydrogen_treatment mixed
_refine_ls_matrix_type full
_refine_ls_number_parameters 1026
_refine_ls_number_reflns 22053
_refine_ls_number_restraints 48
_refine_ls_restrained_S_all 1.073
_refine_ls_R_factor_all 0.0310
_refine_ls_R_factor_gt 0.0251
_refine_ls_shift/su_max 0.008
_refine_ls_shift/su_mean 0.000
_refine_ls_structure_factor_coef Fsqd
_refine_ls_weighting_details 'w=1/[\s^2^(Fo^2^)+(0.0238P)^2^+6.0567P] where P=(Fo^2^+2Fc^2^)/3'
_refine_ls_weighting_scheme calc
_refine_ls_wR_factor_gt 0.0586
_refine_ls_wR_factor_ref 0.0616
_reflns_Friedel_coverage 0.000
_reflns_number_gt 19228
_reflns_number_total 22053
_reflns_threshold_expression 'I > 2\s(I)'
_cod_data_source_file ja8b04155_si_007.cif
_cod_data_source_block nd1805
_cod_database_code 4132467
_shelx_shelxl_version_number 2018/1
_shelx_space_group_comment
;
The symmetry employed for this shelxl refinement is uniquely defined
by the following loop, which should always be used as a source of
symmetry information in preference to the above space-group names.
They are only intended as comments.
;
_shelx_estimated_absorpt_t_min 0.583
_shelx_estimated_absorpt_t_max 0.773
_diffrn_source_monochromator 'Bruker TRIUMPH curved-graphite'

loop_
_space_group_symop_operation_xyz
'x, y, z'
'-x, -y, -z'

loop_
_atom_site_label
_atom_site_type_symbol
_atom_site_fract_x
_atom_site_fract_y
_atom_site_fract_z
_atom_site_U_iso_or_equiv
_atom_site_adp_type
_atom_site_occupancy
_atom_site_site_symmetry_order
_atom_site_calc_flag
_atom_site_refinement_flags_posn
_atom_site_refinement_flags_adp
_atom_site_refinement_flags_occupancy
_atom_site_disorder_assembly
_atom_site_disorder_group
Pt1 Pt 0.500000 0.500000 0.500000 0.01353(3) Uani 1 2 d S . P . .
Cl1 Cl 0.54222(5) 0.61709(2) 0.53305(2) 0.02226(10) Uani 1 1 d . . . . .
Cl2 Cl 0.46919(5) 0.48841(3) 0.60845(2) 0.02657(11) Uani 1 1 d . . . . .
Pt2 Pt 0.500000 1.000000 1.000000 0.01315(3) Uani 1 2 d S . P . .
Cl3 Cl 0.51538(5) 1.06933(2) 0.92153(2) 0.02081(9) Uani 1 1 d . . . . .
Cl4 Cl 0.43190(4) 0.90616(2) 0.91493(2) 0.01930(9) Uani 1 1 d . . . . .
O1 O 0.28222(16) 0.73339(10) 0.36056(12) 0.0478(6) Uani 1 1 d . . . . .
O2 O 0.91327(14) 0.71445(8) 0.39171(9) 0.0285(3) Uani 1 1 d . . . . .
N1 N 0.33543(15) 0.64852(9) 0.40888(9) 0.0217(4) Uani 1 1 d . . . . .
H1N H 0.393779 0.629112 0.425674 0.026 Uiso 1 1 calc R U . . .
N2 N 0.79578(16) 0.63532(9) 0.43249(10) 0.0245(4) Uani 1 1 d . . . . .
H2N H 0.722878 0.620264 0.441994 0.029 Uiso 1 1 calc R U . . .
C1 C 0.20861(18) 0.61824(11) 0.40641(12) 0.0234(4) Uani 1 1 d . . . . .
H1A H 0.176372 0.599627 0.358870 0.028 Uiso 1 1 calc R U . . .
H1B H 0.160605 0.654147 0.424315 0.028 Uiso 1 1 calc R U . . .
C2 C 0.3623(2) 0.70575(12) 0.38553(12) 0.0269(5) Uani 1 1 d . . . . .
C3 C 0.49328(19) 0.73649(11) 0.39231(11) 0.0237(4) Uani 1 1 d . . . . .
C4 C 0.58734(19) 0.69797(11) 0.39568(10) 0.0208(4) Uani 1 1 d . . . . .
H4A H 0.570440 0.650146 0.392782 0.025 Uiso 1 1 calc R U . . .
C5 C 0.70712(19) 0.73067(11) 0.40340(11) 0.0208(4) Uani 1 1 d . . . . .
C6 C 0.73062(19) 0.80088(11) 0.40778(12) 0.0247(4) Uani 1 1 d . . . . .
H6A H 0.812476 0.822443 0.412738 0.030 Uiso 1 1 calc R U . . .
C7 C 0.6369(2) 0.84060(11) 0.40508(13) 0.0275(5) Uani 1 1 d . . . . .
C8 C 0.5183(2) 0.80677(11) 0.39647(13) 0.0284(5) Uani 1 1 d . . . . .
H8A H 0.452840 0.832123 0.393356 0.034 Uiso 1 1 calc R U . . .
C9 C 0.81390(18) 0.69276(11) 0.40811(11) 0.0204(4) Uani 1 1 d . . . . .
C10 C 0.89654(19) 0.59741(11) 0.44344(12) 0.0233(4) Uani 1 1 d . . . . .
H10A H 0.966625 0.629005 0.469269 0.028 Uiso 1 1 calc R U . . .
H10B H 0.921839 0.577356 0.399367 0.028 Uiso 1 1 calc R U . . .
C11 C 0.86068(17) 0.54139(10) 0.48146(10) 0.0178(4) Uani 1 1 d . . . . .
C12 C 0.83434(17) 0.47336(10) 0.44720(10) 0.0188(4) Uani 1 1 d . . . . .
C13 C 0.80920(17) 0.42147(10) 0.48346(11) 0.0186(4) Uani 1 1 d . . . . .
C14 C 0.80719(17) 0.43806(10) 0.55348(10) 0.0180(4) Uani 1 1 d . . . . .
C15 C 0.82237(17) 0.50619(10) 0.58657(10) 0.0185(4) Uani 1 1 d . . . . .
C16 C 0.85247(17) 0.55799(10) 0.55077(11) 0.0187(4) Uani 1 1 d . . . . .
C17 C 0.6671(2) 0.91809(12) 0.41331(16) 0.0388(6) Uani 1 1 d . . . . .
C18 C 0.7366(3) 0.94701(15) 0.4829(2) 0.0656(11) Uani 1 1 d . . . . .
H18A H 0.810194 0.925824 0.487373 0.098 Uiso 1 1 calc R U . . .
H18B H 0.684987 0.937336 0.517978 0.098 Uiso 1 1 calc R U . . .
H18C H 0.758946 0.996345 0.487982 0.098 Uiso 1 1 calc R U . . .
C19 C 0.5526(3) 0.95212(13) 0.40826(19) 0.0469(7) Uani 1 1 d . . . . .
H19A H 0.503201 0.943293 0.444435 0.070 Uiso 1 1 calc R U . . .
H19B H 0.505585 0.933509 0.364498 0.070 Uiso 1 1 calc R U . . .
H19C H 0.575892 1.001316 0.412598 0.070 Uiso 1 1 calc R U . . .
C20 C 0.7452(3) 0.93505(16) 0.3580(2) 0.0602(10) Uani 1 1 d . . . . .
H20A H 0.820912 0.915668 0.362070 0.090 Uiso 1 1 calc R U . . .
H20B H 0.764028 0.984572 0.362948 0.090 Uiso 1 1 calc R U . . .
H20C H 0.700726 0.915749 0.313699 0.090 Uiso 1 1 calc R U . . .
C21 C 0.8325(2) 0.45586(13) 0.37159(11) 0.0300(5) Uani 1 1 d . . . . .
H21A H 0.781097 0.412034 0.354382 0.045 Uiso 1 1 calc R U . . .
H21B H 0.915311 0.452822 0.359684 0.045 Uiso 1 1 calc R U . . .
H21C H 0.800057 0.491339 0.351561 0.045 Uiso 1 1 calc R U . . .
C22 C 0.7803(2) 0.34817(11) 0.44648(13) 0.0293(5) Uani 1 1 d . . . . .
H22A H 0.846034 0.336960 0.419040 0.044 Uiso 1 1 calc R U . . .
H22B H 0.704029 0.342018 0.417248 0.044 Uiso 1 1 calc R U . . .
H22C H 0.772190 0.318107 0.479232 0.044 Uiso 1 1 calc R U . . .
C23 C 0.8011(2) 0.52576(13) 0.65969(11) 0.0298(5) Uani 1 1 d . . . . .
H23A H 0.745359 0.559632 0.664363 0.045 Uiso 1 1 calc R U . . .
H23B H 0.878567 0.545047 0.686628 0.045 Uiso 1 1 calc R U . . .
H23C H 0.765675 0.485297 0.675569 0.045 Uiso 1 1 calc R U . . .
C24 C 0.8721(2) 0.63119(11) 0.58794(12) 0.0280(5) Uani 1 1 d . . . . .
H24A H 0.910091 0.660488 0.559513 0.042 Uiso 1 1 calc R U . . .
H24B H 0.925057 0.635523 0.629787 0.042 Uiso 1 1 calc R U . . .
H24C H 0.793716 0.645002 0.598592 0.042 Uiso 1 1 calc R U . . .
O3 O 0.04854(17) 0.76025(9) 1.00760(11) 0.0443(5) Uani 1 1 d . . . . .
O4 O 0.65952(17) 0.69641(8) 0.97941(9) 0.0342(4) Uani 1 1 d . . . . .
N3 N 0.17414(16) 0.83789(9) 0.97056(10) 0.0264(4) Uani 1 1 d . . . . .
H3N H 0.246967 0.850662 0.959456 0.032 Uiso 1 1 calc R U . . .
N4 N 0.63236(18) 0.80620(9) 1.00851(11) 0.0299(4) Uani 1 1 d . . . . .
H4N H 0.582275 0.835817 1.019004 0.036 Uiso 1 1 calc R U . . .
C25 C 0.0793(2) 0.88102(12) 0.96620(16) 0.0359(6) Uani 1 1 d . . . . .
H25A H 0.026558 0.876843 1.002717 0.043 Uiso 1 1 calc R U . . .
H25B H 0.028366 0.865033 0.922611 0.043 Uiso 1 1 calc R U . . .
C26 C 0.1498(2) 0.77919(11) 0.99143(11) 0.0273(5) Uani 1 1 d . . . . .
C27 C 0.2492(2) 0.73595(10) 0.99384(11) 0.0249(4) Uani 1 1 d . . . . .
C28 C 0.3714(2) 0.76084(10) 0.99307(10) 0.0228(4) Uani 1 1 d . . . . .
H28A H 0.395438 0.807207 0.990933 0.027 Uiso 1 1 calc R U . . .
C29 C 0.4577(2) 0.71726(10) 0.99546(10) 0.0246(4) Uani 1 1 d . . . . .
C30 C 0.4212(3) 0.64875(11) 0.99769(11) 0.0312(5) Uani 1 1 d . . . . .
H30A H 0.480687 0.619225 0.998703 0.037 Uiso 1 1 calc R U . . .
C31 C 0.2995(3) 0.62293(11) 0.99844(11) 0.0357(6) Uani 1 1 d . . . . .
C32 C 0.2152(3) 0.66749(11) 0.99716(11) 0.0319(5) Uani 1 1 d . . . . .
H32A H 0.131971 0.651139 0.998584 0.038 Uiso 1 1 calc R U . . .
C33 C 0.5908(2) 0.73951(11) 0.99428(11) 0.0259(5) Uani 1 1 d . . . . .
C34 C 0.7617(2) 0.82989(12) 1.00659(16) 0.0380(6) Uani 1 1 d . . . . .
H34A H 0.787145 0.808478 0.963039 0.046 Uiso 1 1 calc R U . . .
H34B H 0.809531 0.815103 1.042989 0.046 Uiso 1 1 calc R U . . .
C35 C 0.78945(19) 0.90655(11) 1.01493(12) 0.0253(4) Uani 1 1 d . . . . .
C36 C 0.8156(2) 0.94769(12) 1.07916(12) 0.0274(5) Uani 1 1 d . . . . .
C37 C 0.85452(19) 1.01746(12) 1.08570(12) 0.0260(5) Uani 1 1 d . . . . .
C38 C 0.86807(18) 1.04509(11) 1.02801(12) 0.0238(4) Uani 1 1 d . . . . .
C39 C 0.83368(18) 1.00502(11) 0.96358(11) 0.0227(4) Uani 1 1 d . . . . .
C40 C 0.79296(18) 0.93572(11) 0.95734(11) 0.0236(4) Uani 1 1 d . . . . .
C41 C 0.2589(3) 0.54744(11) 0.99936(13) 0.0399(7) Uani 1 1 d . . . . .
C42 C 0.1016(4) 0.5315(2) 0.9967(2) 0.0250(9) Uani 0.5 1 d . . P A 1
H42A H 0.064595 0.542465 0.955390 0.037 Uiso 0.5 1 calc R U P A 1
H42B H 0.075186 0.559763 1.035990 0.037 Uiso 0.5 1 calc R U P A 1
H42C H 0.076251 0.483352 0.997381 0.037 Uiso 0.5 1 calc R U P A 1
C43 C 0.2981(4) 0.5319(2) 1.0639(2) 0.0239(9) Uani 0.5 1 d . . P A 1
H43A H 0.260615 0.559020 1.099603 0.036 Uiso 0.5 1 calc R U P A 1
H43B H 0.386661 0.542810 1.072650 0.036 Uiso 0.5 1 calc R U P A 1
H43C H 0.273517 0.483392 1.063227 0.036 Uiso 0.5 1 calc R U P A 1
C44 C 0.2809(4) 0.5048(2) 0.9376(2) 0.0250(9) Uani 0.5 1 d . . P A 1
H44A H 0.368076 0.510687 0.932830 0.038 Uiso 0.5 1 calc R U P A 1
H44B H 0.236986 0.517735 0.899281 0.038 Uiso 0.5 1 calc R U P A 1
H44C H 0.252570 0.457089 0.938730 0.038 Uiso 0.5 1 calc R U P A 1
C42A C 0.3868(4) 0.5067(2) 1.0023(3) 0.0358(12) Uani 0.5 1 d . . P A 2
H42D H 0.442096 0.529002 1.042337 0.054 Uiso 0.5 1 calc R U P A 2
H42E H 0.428006 0.509423 0.961773 0.054 Uiso 0.5 1 calc R U P A 2
H42F H 0.362230 0.458896 1.004526 0.054 Uiso 0.5 1 calc R U P A 2
C43A C 0.1942(4) 0.5139(2) 0.9345(2) 0.0279(9) Uani 0.5 1 d . . P A 2
H43D H 0.120004 0.533777 0.927070 0.042 Uiso 0.5 1 calc R U P A 2
H43E H 0.172921 0.465165 0.934192 0.042 Uiso 0.5 1 calc R U P A 2
H43F H 0.246084 0.519979 0.898671 0.042 Uiso 0.5 1 calc R U P A 2
C44A C 0.2097(4) 0.5392(2) 1.0603(2) 0.0255(9) Uani 0.5 1 d . . P A 2
H44D H 0.137444 0.561938 1.064301 0.038 Uiso 0.5 1 calc R U P A 2
H44E H 0.270345 0.559427 1.098581 0.038 Uiso 0.5 1 calc R U P A 2
H44F H 0.187330 0.490627 1.060037 0.038 Uiso 0.5 1 calc R U P A 2
C45 C 0.7994(3) 0.91855(18) 1.14169(15) 0.0470(7) Uani 1 1 d . . . . .
H45A H 0.767472 0.869953 1.128858 0.070 Uiso 1 1 calc R U . . .
H45B H 0.742260 0.942243 1.168050 0.070 Uiso 1 1 calc R U . . .
H45C H 0.877881 0.924500 1.168855 0.070 Uiso 1 1 calc R U . . .
C46 C 0.8796(3) 1.06181(16) 1.15528(14) 0.0434(7) Uani 1 1 d . . . . .
H46A H 0.892238 1.109801 1.151352 0.065 Uiso 1 1 calc R U . . .
H46B H 0.952484 1.050939 1.178663 0.065 Uiso 1 1 calc R U . . .
H46C H 0.810191 1.053423 1.180925 0.065 Uiso 1 1 calc R U . . .
C47 C 0.8386(2) 1.03634(14) 0.90134(13) 0.0350(5) Uani 1 1 d . . . . .
H47A H 0.885649 1.010924 0.869396 0.053 Uiso 1 1 calc R U . . .
H47B H 0.877415 1.083850 0.914080 0.053 Uiso 1 1 calc R U . . .
H47C H 0.755994 1.034510 0.880223 0.053 Uiso 1 1 calc R U . . .
C48 C 0.7515(2) 0.89228(14) 0.88828(14) 0.0379(6) Uani 1 1 d . . . . .
H48A H 0.723386 0.920893 0.857851 0.057 Uiso 1 1 calc R U . . .
H48B H 0.684923 0.856839 0.891842 0.057 Uiso 1 1 calc R U . . .
H48C H 0.819405 0.870994 0.870469 0.057 Uiso 1 1 calc R U . . .
N5 N 0.04502(19) 0.75945(10) 0.22489(10) 0.0284(4) Uani 1 1 d . . . . .
C49 C 0.0593(2) 0.69057(12) 0.24277(12) 0.0302(5) Uani 1 1 d . . . . .
H49A H 0.138955 0.694551 0.269320 0.036 Uiso 1 1 calc R U . . .
H49B H -0.004376 0.678936 0.271822 0.036 Uiso 1 1 calc R U . . .
C50 C 0.0508(3) 0.63263(14) 0.18232(13) 0.0383(6) Uani 1 1 d . . . . .
H50A H 0.119461 0.641397 0.155475 0.046 Uiso 1 1 calc R U . . .
H50B H -0.025516 0.630678 0.153310 0.046 Uiso 1 1 calc R U . . .
C51 C 0.0539(3) 0.56429(14) 0.20424(13) 0.0375(6) Uani 1 1 d . . . . .
H51A H 0.057335 0.528896 0.163939 0.045 Uiso 1 1 calc R U . . .
H51B H 0.128933 0.567289 0.234648 0.045 Uiso 1 1 calc R U . . .
C52 C -0.0537(3) 0.54253(16) 0.23977(14) 0.0462(7) Uani 1 1 d . . . . .
H52A H -0.051817 0.495911 0.246749 0.069 Uiso 1 1 calc R U . . .
H52B H -0.128854 0.544333 0.212188 0.069 Uiso 1 1 calc R U . . .
H52C H -0.050531 0.573206 0.283467 0.069 Uiso 1 1 calc R U . . .
C53 C 0.0628(2) 0.81064(12) 0.29087(13) 0.0331(5) Uani 1 1 d . . . . .
H53A H 0.144699 0.810528 0.313267 0.040 Uiso 1 1 calc R U . . .
H53B H 0.002884 0.795590 0.320590 0.040 Uiso 1 1 calc R U . . .
C54 C 0.0497(3) 0.88322(13) 0.28401(14) 0.0367(6) Uani 1 1 d . . . . .
H54A H 0.096226 0.895381 0.247276 0.044 Uiso 1 1 calc R U . . .
H54B H -0.036824 0.885948 0.271603 0.044 Uiso 1 1 calc R U . . .
C55 C 0.0947(3) 0.93389(15) 0.34875(18) 0.0519(8) Uani 1 1 d . . . . .
H55A H 0.181414 0.931561 0.360974 0.062 Uiso 1 1 calc R U . . .
H55B H 0.048612 0.921608 0.385609 0.062 Uiso 1 1 calc R U . . .
C56 C 0.0801(3) 1.00653(16) 0.3415(2) 0.0592(9) Uani 1 1 d . . . . .
H56A H 0.113004 1.038118 0.383485 0.089 Uiso 1 1 calc R U . . .
H56B H -0.006154 1.009593 0.331996 0.089 Uiso 1 1 calc R U . . .
H56C H 0.124188 1.018445 0.304374 0.089 Uiso 1 1 calc R U . . .
C57 C -0.0784(2) 0.75780(13) 0.18751(12) 0.0340(5) Uani 1 1 d . . . . .
H57A H -0.085601 0.804171 0.179680 0.041 Uiso 1 1 calc R U . . .
H57B H -0.082542 0.727594 0.142854 0.041 Uiso 1 1 calc R U . . .
C58 C -0.1846(3) 0.7343(2) 0.2219(2) 0.0723(12) Uani 1 1 d . U . . .
H58A H -0.144073 0.713951 0.256876 0.087 Uiso 0.5 1 calc R U P B 1
H58B H -0.202134 0.778306 0.246744 0.087 Uiso 0.5 1 calc R U P B 1
H58C H -0.196001 0.769159 0.261128 0.087 Uiso 0.5 1 calc R U P C 2
H58D H -0.174467 0.691357 0.237354 0.087 Uiso 0.5 1 calc R U P C 2
C59A C -0.2878(11) 0.6999(10) 0.2138(7) 0.181(7) Uani 0.5 1 d . U P D 1
H59A H -0.303552 0.707304 0.261793 0.217 Uiso 0.5 1 calc R U P D 1
H59B H -0.261569 0.654369 0.205851 0.217 Uiso 0.5 1 calc R U P D 1
C60A C -0.4051(5) 0.6800(3) 0.1866(3) 0.0360(12) Uani 0.5 1 d . U P D 1
H60A H -0.442153 0.642992 0.206910 0.043 Uiso 0.5 1 calc R U P D 1
H60B H -0.450403 0.718643 0.195351 0.043 Uiso 0.5 1 calc R U P D 1
H60C H -0.407221 0.664197 0.137813 0.043 Uiso 0.5 1 calc R U P D 1
C59B C -0.2943(4) 0.7230(3) 0.1660(3) 0.0253(9) Uani 0.5 1 d . U P D 2
H59C H -0.347325 0.757594 0.179936 0.030 Uiso 0.5 1 calc R U P D 2
H59D H -0.261610 0.732633 0.124194 0.030 Uiso 0.5 1 calc R U P D 2
C60B C -0.3514(9) 0.6735(6) 0.1533(5) 0.089(3) Uani 0.5 1 d . U P D 2
H60D H -0.415646 0.674217 0.117772 0.107 Uiso 0.5 1 calc R U P D 2
H60E H -0.301913 0.638307 0.137341 0.107 Uiso 0.5 1 calc R U P D 2
H60F H -0.388076 0.663399 0.193376 0.107 Uiso 0.5 1 calc R U P D 2
C61 C 0.1393(3) 0.77850(18) 0.17898(19) 0.0600(10) Uani 1 1 d . . . . .
H61A H 0.116005 0.815833 0.157436 0.072 Uiso 0.5 1 calc R U P E 1
H61B H 0.143798 0.738821 0.143013 0.072 Uiso 0.5 1 calc R U P E 1
H61C H 0.103870 0.756683 0.132663 0.072 Uiso 0.5 1 calc R U P F 2
H61D H 0.142971 0.828153 0.181526 0.072 Uiso 0.5 1 calc R U P F 2
C62A C 0.2747(4) 0.8034(2) 0.2242(2) 0.0197(8) Uani 0.5 1 d . . P G 1
H62A H 0.266045 0.833298 0.267490 0.024 Uiso 0.5 1 calc R U P G 1
H62B H 0.310380 0.763408 0.233959 0.024 Uiso 0.5 1 calc R U P G 1
C63A C 0.3326(8) 0.8309(4) 0.1944(6) 0.073(3) Uani 0.5 1 d . . P G 1
H63A H 0.313336 0.878022 0.200557 0.088 Uiso 0.5 1 calc R U P G 1
H63B H 0.309352 0.809751 0.146389 0.088 Uiso 0.5 1 calc R U P G 1
C62B C 0.2552(6) 0.7670(4) 0.1830(4) 0.0560(18) Uani 0.5 1 d . . P G 2
H62C H 0.253711 0.723743 0.150578 0.067 Uiso 0.5 1 calc R U P G 2
H62D H 0.269475 0.755764 0.228178 0.067 Uiso 0.5 1 calc R U P G 2
C63B C 0.3725(6) 0.8095(4) 0.1744(3) 0.0358(15) Uani 0.5 1 d . . P G 2
H63C H 0.395689 0.784011 0.131965 0.043 Uiso 0.5 1 calc R U P G 2
H63D H 0.343857 0.850382 0.162040 0.043 Uiso 0.5 1 calc R U P G 2
C64 C 0.4823(4) 0.8356(2) 0.2093(2) 0.0683(11) Uani 1 1 d . . . . .
H64A H 0.515898 0.818440 0.167347 0.102 Uiso 0.5 1 calc R U P G 1
H64B H 0.500973 0.808066 0.242781 0.102 Uiso 0.5 1 calc R U P G 1
H64C H 0.518335 0.883116 0.226477 0.102 Uiso 0.5 1 calc R U P G 1
H64D H 0.539665 0.848718 0.178101 0.102 Uiso 0.5 1 calc R U P G 2
H64E H 0.512673 0.801269 0.231963 0.102 Uiso 0.5 1 calc R U P G 2
H64F H 0.473856 0.875745 0.242948 0.102 Uiso 0.5 1 calc R U P G 2
N6 N 0.55350(19) 0.69229(10) 0.76367(9) 0.0268(4) Uani 1 1 d . . . . .
C65 C 0.5045(2) 0.61663(11) 0.74620(11) 0.0290(5) Uani 1 1 d . . . . .
H65A H 0.437926 0.609177 0.709271 0.035 Uiso 1 1 calc R U . . .
H65B H 0.569923 0.591785 0.728846 0.035 Uiso 1 1 calc R U . . .
C66 C 0.4570(3) 0.58565(14) 0.80383(14) 0.0441(7) Uani 1 1 d . . . . .
H66A H 0.379602 0.601893 0.814691 0.053 Uiso 1 1 calc R U . . .
H66B H 0.516233 0.600300 0.844454 0.053 Uiso 1 1 calc R U . . .
C67 C 0.4367(3) 0.50774(14) 0.78412(14) 0.0403(6) Uani 1 1 d . . . . .
H67A H 0.392115 0.488939 0.818499 0.048 Uiso 1 1 calc R U . . .
H67B H 0.384930 0.494018 0.740618 0.048 Uiso 1 1 calc R U . . .
C68 C 0.5526(3) 0.47679(17) 0.77754(16) 0.0492(7) Uani 1 1 d . . . . .
H68A H 0.533790 0.427129 0.770945 0.074 Uiso 1 1 calc R U . . .
H68B H 0.608289 0.493987 0.818640 0.074 Uiso 1 1 calc R U . . .
H68C H 0.590920 0.489211 0.738782 0.074 Uiso 1 1 calc R U . . .
C69 C 0.6632(2) 0.70627(13) 0.81601(12) 0.0322(5) Uani 1 1 d . . . . .
H69A H 0.695448 0.755374 0.823644 0.039 Uiso 1 1 calc R U . . .
H69B H 0.635753 0.696626 0.858981 0.039 Uiso 1 1 calc R U . . .
C70 C 0.7664(2) 0.66615(13) 0.79890(13) 0.0341(5) Uani 1 1 d . . . . .
H70A H 0.789509 0.671277 0.753774 0.041 Uiso 1 1 calc R U . . .
H70B H 0.739239 0.617243 0.797606 0.041 Uiso 1 1 calc R U . . .
C71 C 0.8761(3) 0.69144(15) 0.85132(13) 0.0400(6) Uani 1 1 d . . . . .
H71A H 0.910237 0.738266 0.847848 0.048 Uiso 1 1 calc R U . . .
H71B H 0.849787 0.692967 0.896995 0.048 Uiso 1 1 calc R U . . .
C72 C 0.9740(3) 0.64566(16) 0.84162(16) 0.0466(7) Uani 1 1 d . . . . .
H72A H 1.044053 0.664254 0.874976 0.070 Uiso 1 1 calc R U . . .
H72B H 0.999204 0.643402 0.796156 0.070 Uiso 1 1 calc R U . . .
H72C H 0.941775 0.599853 0.847487 0.070 Uiso 1 1 calc R U . . .
C73 C 0.5883(2) 0.71197(12) 0.69803(11) 0.0281(5) Uani 1 1 d . . . . .
H73A H 0.645227 0.681638 0.679006 0.034 Uiso 1 1 calc R U . . .
H73B H 0.514370 0.703282 0.665697 0.034 Uiso 1 1 calc R U . . .
C74 C 0.6466(3) 0.78513(14) 0.70302(14) 0.0462(7) Uani 1 1 d . . . . .
H74A H 0.589011 0.816126 0.719722 0.055 Uiso 1 1 calc R U . . .
H74B H 0.719868 0.794942 0.735916 0.055 Uiso 1 1 calc R U . . .
C75 C 0.6816(3) 0.79847(15) 0.63540(17) 0.0488(7) Uani 1 1 d . . . . .
H75A H 0.725584 0.761869 0.614428 0.059 Uiso 1 1 calc R U . . .
H75B H 0.736859 0.842159 0.642223 0.059 Uiso 1 1 calc R U . . .
C76 C 0.5681(4) 0.80143(18) 0.58761(17) 0.0616(10) Uani 1 1 d . . . . .
H76A H 0.593238 0.810158 0.544394 0.092 Uiso 1 1 calc R U . . .
H76B H 0.525152 0.838103 0.608025 0.092 Uiso 1 1 calc R U . . .
H76C H 0.514008 0.757917 0.580179 0.092 Uiso 1 1 calc R U . . .
C77 C 0.4588(2) 0.73345(12) 0.79362(12) 0.0311(5) Uani 1 1 d . . . . .
H77A H 0.437373 0.717984 0.835358 0.037 Uiso 1 1 calc R U . . .
H77B H 0.495706 0.781846 0.806460 0.037 Uiso 1 1 calc R U . . .
C78 C 0.3427(2) 0.72869(13) 0.74758(13) 0.0354(6) Uani 1 1 d . . . . .
H78A H 0.361019 0.750382 0.708808 0.043 Uiso 1 1 calc R U . . .
H78B H 0.309981 0.680215 0.729885 0.043 Uiso 1 1 calc R U . . .
C79 C 0.2479(2) 0.76338(14) 0.78477(14) 0.0386(6) Uani 1 1 d . . . . .
H79A H 0.282396 0.811095 0.804862 0.046 Uiso 1 1 calc R U . . .
H79B H 0.225911 0.739883 0.821859 0.046 Uiso 1 1 calc R U . . .
C80 C 0.1340(3) 0.76245(16) 0.73763(17) 0.0501(8) Uani 1 1 d . . . . .
H80A H 0.073746 0.783941 0.763288 0.075 Uiso 1 1 calc R U . . .
H80B H 0.100316 0.715264 0.717271 0.075 Uiso 1 1 calc R U . . .
H80C H 0.154970 0.787533 0.702078 0.075 Uiso 1 1 calc R U . . .
C81 C 0.4835(4) 0.96552(17) 0.76558(15) 0.0593(10) Uani 1 1 d . . . . .
H81A H 0.496213 0.946303 0.806699 0.071 Uiso 1 1 calc R U . . .
H81B H 0.457056 1.010524 0.779077 0.071 Uiso 1 1 calc R U . . .
Cl5 Cl 0.36935(8) 0.91197(4) 0.71010(4) 0.05358(18) Uani 1 1 d . . . . .
Cl6 Cl 0.62235(8) 0.97639(4) 0.73002(4) 0.04995(17) Uani 1 1 d . . . . .
C82 C 0.1227(4) 0.8155(2) 0.4926(3) 0.0816(13) Uani 1 1 d . . . . .
H82A H 0.119635 0.812396 0.443263 0.098 Uiso 0.5 1 calc R U P H 1
H82B H 0.091174 0.769978 0.501019 0.098 Uiso 0.5 1 calc R U P H 1
H82C H 0.114173 0.769284 0.464509 0.098 Uiso 0.5 1 calc R U P I 2
H82D H 0.105791 0.847093 0.462241 0.098 Uiso 0.5 1 calc R U P I 2
Cl7 Cl 0.27274(13) 0.83796(6) 0.52790(8) 0.1018(4) Uani 1 1 d . . . . .
Cl8A Cl 0.0377(2) 0.86882(14) 0.52272(15) 0.0968(9) Uani 0.5 1 d . . P J 1
Cl8B Cl 0.0061(3) 0.81574(17) 0.55174(16) 0.1075(9) Uani 0.5 1 d . . P J 2
O1W O 0.8789(2) 0.65348(10) 1.02702(10) 0.0363(4) Uani 1 1 d . . . . .
H1WA H 0.929(3) 0.6801(16) 1.0208(16) 0.037(9) Uiso 1 1 d . . . . .
H1WB H 0.818(4) 0.667(2) 1.013(2) 0.071(13) Uiso 1 1 d . . . . .

loop_
_atom_site_aniso_label
_atom_site_aniso_U_11
_atom_site_aniso_U_22
_atom_site_aniso_U_33
_atom_site_aniso_U_23
_atom_site_aniso_U_13
_atom_site_aniso_U_12
Pt1 0.01258(5) 0.01563(5) 0.01210(5) 0.00164(3) 0.00007(3) 0.00318(4)
Cl1 0.0291(3) 0.0167(2) 0.0195(2) 0.00118(17) 0.00083(19) 0.00218(18)
Cl2 0.0400(3) 0.0243(2) 0.0141(2) 0.00333(18) 0.0047(2) -0.0009(2)
Pt2 0.01063(5) 0.01235(5) 0.01658(5) 0.00272(4) 0.00073(3) 0.00267(3)
Cl3 0.0279(2) 0.0162(2) 0.0198(2) 0.00586(17) 0.00333(18) 0.00455(18)
Cl4 0.0213(2) 0.0155(2) 0.0193(2) 0.00139(16) 0.00114(17) -0.00032(17)
O1 0.0215(9) 0.0418(11) 0.0868(16) 0.0449(11) -0.0156(9) -0.0037(8)
O2 0.0207(8) 0.0280(8) 0.0422(10) 0.0189(7) 0.0093(7) 0.0028(6)
N1 0.0133(8) 0.0234(9) 0.0316(10) 0.0147(7) 0.0001(7) 0.0029(6)
N2 0.0133(8) 0.0267(9) 0.0385(11) 0.0193(8) 0.0030(7) 0.0030(7)
C1 0.0152(9) 0.0251(10) 0.0326(11) 0.0144(9) -0.0006(8) 0.0018(8)
C2 0.0182(10) 0.0258(11) 0.0394(13) 0.0180(10) -0.0046(9) 0.0006(8)
C3 0.0173(10) 0.0249(10) 0.0311(11) 0.0160(9) -0.0028(8) 0.0000(8)
C4 0.0197(10) 0.0209(10) 0.0235(10) 0.0118(8) -0.0013(8) 0.0008(8)
C5 0.0193(10) 0.0219(10) 0.0238(10) 0.0123(8) 0.0018(8) 0.0022(8)
C6 0.0176(10) 0.0234(10) 0.0349(12) 0.0143(9) -0.0006(8) -0.0010(8)
C7 0.0234(11) 0.0211(10) 0.0407(13) 0.0163(9) -0.0010(9) 0.0006(8)
C8 0.0210(10) 0.0244(11) 0.0438(14) 0.0187(10) -0.0012(9) 0.0044(8)
C9 0.0184(9) 0.0215(10) 0.0228(10) 0.0094(8) 0.0007(8) 0.0019(8)
C10 0.0154(9) 0.0254(10) 0.0339(12) 0.0162(9) 0.0045(8) 0.0053(8)
C11 0.0105(8) 0.0213(9) 0.0239(10) 0.0100(8) 0.0013(7) 0.0038(7)
C12 0.0132(9) 0.0232(10) 0.0205(9) 0.0059(8) 0.0007(7) 0.0033(7)
C13 0.0111(8) 0.0186(9) 0.0252(10) 0.0029(8) 0.0003(7) 0.0022(7)
C14 0.0102(8) 0.0215(9) 0.0243(10) 0.0094(8) 0.0008(7) 0.0029(7)
C15 0.0133(9) 0.0238(10) 0.0191(9) 0.0044(8) 0.0017(7) 0.0045(7)
C16 0.0115(8) 0.0182(9) 0.0268(10) 0.0046(8) 0.0002(7) 0.0040(7)
C17 0.0259(12) 0.0205(11) 0.072(2) 0.0197(12) -0.0010(12) 0.0006(9)
C18 0.058(2) 0.0243(14) 0.104(3) 0.0048(16) -0.028(2) -0.0004(13)
C19 0.0340(14) 0.0246(12) 0.087(2) 0.0247(14) 0.0037(14) 0.0067(10)
C20 0.0354(15) 0.0380(16) 0.123(3) 0.0507(19) 0.0225(18) 0.0070(12)
C21 0.0324(12) 0.0369(13) 0.0194(10) 0.0049(9) 0.0009(9) 0.0022(10)
C22 0.0286(12) 0.0211(10) 0.0350(12) -0.0009(9) 0.0029(9) 0.0011(9)
C23 0.0301(12) 0.0391(13) 0.0210(11) 0.0052(9) 0.0061(9) 0.0067(10)
C24 0.0268(11) 0.0197(10) 0.0355(12) 0.0002(9) 0.0028(9) 0.0043(8)
O3 0.0373(10) 0.0295(9) 0.0618(13) 0.0014(9) 0.0242(9) -0.0120(8)
O4 0.0505(11) 0.0213(8) 0.0353(9) 0.0063(7) 0.0050(8) 0.0202(7)
N3 0.0165(8) 0.0197(9) 0.0423(11) 0.0049(8) 0.0076(8) -0.0012(7)
N4 0.0281(10) 0.0167(8) 0.0474(12) 0.0060(8) 0.0077(9) 0.0104(7)
C25 0.0151(10) 0.0252(11) 0.0628(18) 0.0001(11) 0.0023(10) -0.0014(9)
C26 0.0312(12) 0.0189(10) 0.0263(11) -0.0041(8) 0.0088(9) -0.0081(8)
C27 0.0379(12) 0.0156(9) 0.0185(10) 0.0017(7) 0.0061(9) -0.0053(8)
C28 0.0363(12) 0.0121(9) 0.0189(10) 0.0025(7) 0.0042(8) -0.0005(8)
C29 0.0423(13) 0.0147(9) 0.0170(9) 0.0034(7) 0.0028(9) 0.0041(9)
C30 0.0629(17) 0.0123(9) 0.0180(10) 0.0040(8) 0.0007(10) 0.0048(10)
C31 0.0747(19) 0.0117(9) 0.0170(10) 0.0034(8) 0.0019(11) -0.0066(11)
C32 0.0531(15) 0.0177(10) 0.0202(10) 0.0023(8) 0.0059(10) -0.0116(10)
C33 0.0413(13) 0.0185(10) 0.0211(10) 0.0066(8) 0.0032(9) 0.0119(9)
C34 0.0279(12) 0.0234(11) 0.0674(19) 0.0118(12) 0.0098(12) 0.0136(10)
C35 0.0161(10) 0.0205(10) 0.0410(13) 0.0051(9) 0.0021(9) 0.0100(8)
C36 0.0173(10) 0.0359(12) 0.0341(12) 0.0123(10) 0.0011(9) 0.0157(9)
C37 0.0132(9) 0.0340(12) 0.0290(11) -0.0022(9) -0.0025(8) 0.0113(8)
C38 0.0096(9) 0.0228(10) 0.0377(12) 0.0012(9) 0.0006(8) 0.0047(7)
C39 0.0108(9) 0.0260(10) 0.0324(11) 0.0055(9) 0.0017(8) 0.0073(8)
C40 0.0141(9) 0.0254(10) 0.0301(11) -0.0008(8) -0.0011(8) 0.0093(8)
C41 0.077(2) 0.0113(10) 0.0282(12) 0.0064(9) 0.0025(12) -0.0076(11)
C42 0.020(2) 0.0182(19) 0.037(2) 0.0083(17) 0.0042(18) -0.0002(15)
C43 0.025(2) 0.024(2) 0.027(2) 0.0131(17) 0.0055(17) 0.0051(17)
C44 0.029(2) 0.0172(19) 0.028(2) 0.0013(16) 0.0081(18) 0.0013(17)
C42A 0.023(2) 0.0141(19) 0.074(4) 0.016(2) 0.009(2) 0.0034(17)
C43A 0.029(3) 0.018(2) 0.034(2) 0.0008(17) 0.0055(19) -0.0030(17)
C44A 0.025(2) 0.020(2) 0.034(2) 0.0135(17) 0.0031(18) -0.0009(17)
C45 0.0406(15) 0.069(2) 0.0433(16) 0.0293(15) 0.0042(12) 0.0251(14)
C46 0.0349(14) 0.0548(17) 0.0340(14) -0.0114(12) -0.0044(11) 0.0160(13)
C47 0.0282(12) 0.0441(14) 0.0389(14) 0.0163(11) 0.0089(10) 0.0134(11)
C48 0.0306(13) 0.0370(14) 0.0383(14) -0.0111(11) -0.0016(10) 0.0054(10)
N5 0.0338(11) 0.0324(10) 0.0257(10) 0.0164(8) 0.0070(8) 0.0114(8)
C49 0.0394(13) 0.0320(12) 0.0256(11) 0.0169(9) 0.0058(10) 0.0110(10)
C50 0.0572(17) 0.0376(14) 0.0273(12) 0.0159(10) 0.0116(11) 0.0163(12)
C51 0.0519(16) 0.0350(13) 0.0290(12) 0.0137(10) 0.0039(11) 0.0085(12)
C52 0.0592(19) 0.0442(16) 0.0331(14) 0.0082(12) 0.0093(13) -0.0040(14)
C53 0.0344(13) 0.0301(12) 0.0327(13) 0.0115(10) -0.0092(10) -0.0036(10)
C54 0.0404(14) 0.0334(13) 0.0381(14) 0.0131(11) 0.0021(11) 0.0043(11)
C55 0.0486(18) 0.0349(15) 0.064(2) 0.0053(14) -0.0200(15) -0.0023(13)
C56 0.055(2) 0.0335(15) 0.083(3) 0.0072(16) -0.0035(18) -0.0017(14)
C57 0.0453(15) 0.0330(12) 0.0236(11) 0.0056(9) -0.0077(10) 0.0115(11)
C58 0.0333(16) 0.095(3) 0.097(3) 0.062(3) -0.0149(17) -0.0092(17)
C59A 0.083(8) 0.303(17) 0.099(9) -0.044(11) 0.012(7) -0.069(10)
C60A 0.026(3) 0.028(2) 0.055(4) 0.016(2) 0.005(2) -0.001(2)
C59B 0.016(2) 0.033(2) 0.030(2) 0.0155(19) -0.0028(17) 0.0024(18)
C60B 0.059(5) 0.136(10) 0.060(5) 0.010(6) -0.021(4) 0.000(6)
C61 0.070(2) 0.067(2) 0.076(2) 0.0591(19) 0.0505(19) 0.0434(18)
C62A 0.025(2) 0.023(2) 0.0120(18) 0.0066(16) 0.0091(15) -0.0027(16)
C63A 0.051(5) 0.048(5) 0.123(9) 0.046(5) -0.024(5) -0.005(4)
C62B 0.053(4) 0.064(4) 0.067(5) 0.040(4) 0.017(3) 0.024(3)
C63B 0.030(3) 0.056(4) 0.037(3) 0.032(3) 0.022(2) 0.019(3)
C64 0.070(3) 0.085(3) 0.071(2) 0.048(2) 0.037(2) 0.029(2)
N6 0.0364(11) 0.0234(9) 0.0173(8) -0.0038(7) 0.0010(7) 0.0049(8)
C65 0.0401(13) 0.0226(10) 0.0217(10) -0.0030(8) 0.0072(9) 0.0031(9)
C66 0.0640(19) 0.0373(14) 0.0328(14) 0.0028(11) 0.0248(13) 0.0077(13)
C67 0.0534(17) 0.0355(14) 0.0372(14) 0.0129(11) 0.0210(12) 0.0071(12)
C68 0.0604(19) 0.0555(18) 0.0448(16) 0.0307(14) 0.0147(14) 0.0221(15)
C69 0.0420(14) 0.0312(12) 0.0192(10) -0.0045(9) -0.0036(9) 0.0077(10)
C70 0.0409(14) 0.0290(12) 0.0286(12) -0.0036(9) -0.0027(10) 0.0082(10)
C71 0.0457(16) 0.0437(15) 0.0273(12) -0.0019(11) -0.0062(11) 0.0130(12)
C72 0.0465(17) 0.0462(16) 0.0458(16) 0.0053(13) -0.0062(13) 0.0140(13)
C73 0.0377(13) 0.0258(11) 0.0186(10) 0.0005(8) 0.0004(9) 0.0033(9)
C74 0.070(2) 0.0301(13) 0.0326(14) 0.0033(11) -0.0049(13) -0.0058(13)
C75 0.0569(19) 0.0332(14) 0.062(2) 0.0167(13) 0.0219(16) 0.0098(13)
C76 0.099(3) 0.0447(18) 0.0431(18) 0.0091(14) 0.0070(18) 0.0164(18)
C77 0.0390(13) 0.0288(12) 0.0217(11) -0.0073(9) 0.0013(9) 0.0088(10)
C78 0.0402(14) 0.0332(13) 0.0277(12) -0.0076(10) -0.0018(10) 0.0082(11)
C79 0.0351(14) 0.0363(14) 0.0366(14) -0.0107(11) 0.0014(11) 0.0031(11)
C80 0.0362(15) 0.0487(17) 0.0543(18) -0.0136(14) -0.0044(13) 0.0042(13)
C81 0.097(3) 0.0434(17) 0.0313(15) -0.0020(12) 0.0226(16) -0.0105(17)
Cl5 0.0591(5) 0.0585(5) 0.0458(4) 0.0137(3) 0.0112(3) 0.0101(4)
Cl6 0.0555(4) 0.0504(4) 0.0447(4) 0.0128(3) -0.0040(3) 0.0108(3)
C82 0.070(3) 0.071(3) 0.097(3) 0.018(2) -0.031(2) 0.005(2)
Cl7 0.0950(9) 0.0657(7) 0.1214(11) -0.0061(7) -0.0391(8) -0.0102(6)
Cl8A 0.0694(14) 0.0875(16) 0.121(2) -0.0226(15) -0.0101(13) 0.0384(13)
Cl8B 0.116(2) 0.106(2) 0.098(2) 0.0088(17) 0.0220(17) 0.0150(18)
O1W 0.0295(10) 0.0343(10) 0.0468(11) 0.0188(8) 0.0050(8) -0.0057(8)

loop_
_atom_type_symbol
_atom_type_description
_atom_type_scat_dispersion_real
_atom_type_scat_dispersion_imag
_atom_type_scat_source
C C 0.0033 0.0016 'International Tables Vol C Tables 4.2.6.8 and 6.1.1.4'
H H 0.0000 0.0000 'International Tables Vol C Tables 4.2.6.8 and 6.1.1.4'
N N 0.0061 0.0033 'International Tables Vol C Tables 4.2.6.8 and 6.1.1.4'
O O 0.0106 0.0060 'International Tables Vol C Tables 4.2.6.8 and 6.1.1.4'
Cl Cl 0.1484 0.1585 'International Tables Vol C Tables 4.2.6.8 and 6.1.1.4'
Pt Pt -1.7033 8.3905 'International Tables Vol C Tables 4.2.6.8 and 6.1.1.4'

loop_
_geom_angle_atom_site_label_1
_geom_angle_atom_site_label_2
_geom_angle_atom_site_label_3
_geom_angle
_geom_angle_site_symmetry_1
_geom_angle_site_symmetry_3
Cl2 Pt1 Cl2 180.0 2_666 .
Cl2 Pt1 Cl1 88.896(18) 2_666 .
Cl2 Pt1 Cl1 91.104(18) . .
Cl2 Pt1 Cl1 91.105(18) 2_666 2_666
Cl2 Pt1 Cl1 88.895(18) . 2_666
Cl1 Pt1 Cl1 180.0 . 2_666
Cl3 Pt2 Cl3 180.0 2_677 .
Cl3 Pt2 Cl4 90.401(18) 2_677 2_677
Cl3 Pt2 Cl4 89.599(17) . 2_677
Cl3 Pt2 Cl4 89.599(18) 2_677 .
Cl3 Pt2 Cl4 90.401(17) . .
Cl4 Pt2 Cl4 179.999(19) 2_677 .
C2 N1 C1 119.71(17) . .
C2 N1 H1N 120.1 . .
C1 N1 H1N 120.1 . .
C9 N2 C10 120.44(17) . .
C9 N2 H2N 119.8 . .
C10 N2 H2N 119.8 . .
N1 C1 C14 112.64(16) . 2_666
N1 C1 H1A 109.1 . .
C14 C1 H1A 109.1 2_666 .
N1 C1 H1B 109.1 . .
C14 C1 H1B 109.1 2_666 .
H1A C1 H1B 107.8 . .
O1 C2 N1 121.4(2) . .
O1 C2 C3 121.00(19) . .
N1 C2 C3 117.54(18) . .
C4 C3 C8 120.4(2) . .
C4 C3 C2 122.45(19) . .
C8 C3 C2 117.12(19) . .
C3 C4 C5 118.98(19) . .
C3 C4 H4A 120.5 . .
C5 C4 H4A 120.5 . .
C6 C5 C4 119.91(19) . .
C6 C5 C9 117.83(18) . .
C4 C5 C9 122.25(18) . .
C5 C6 C7 121.9(2) . .
C5 C6 H6A 119.1 . .
C7 C6 H6A 119.1 . .
C8 C7 C6 117.2(2) . .
C8 C7 C17 122.8(2) . .
C6 C7 C17 120.1(2) . .
C7 C8 C3 121.6(2) . .
C7 C8 H8A 119.2 . .
C3 C8 H8A 119.2 . .
O2 C9 N2 122.09(19) . .
O2 C9 C5 121.46(18) . .
N2 C9 C5 116.43(18) . .
N2 C10 C11 111.29(16) . .
N2 C10 H10A 109.4 . .
C11 C10 H10A 109.4 . .
N2 C10 H10B 109.4 . .
C11 C10 H10B 109.4 . .
H10A C10 H10B 108.0 . .
C16 C11 C12 120.38(18) . .
C16 C11 C10 119.41(19) . .
C12 C11 C10 120.20(19) . .
C13 C12 C11 119.75(19) . .
C13 C12 C21 119.73(19) . .
C11 C12 C21 120.52(19) . .
C12 C13 C14 119.60(18) . .
C12 C13 C22 119.73(19) . .
C14 C13 C22 120.64(19) . .
C15 C14 C13 120.41(18) . .
C15 C14 C1 119.96(19) . 2_666
C13 C14 C1 119.62(19) . 2_666
C16 C15 C14 119.78(19) . .
C16 C15 C23 118.60(19) . .
C14 C15 C23 121.55(19) . .
C11 C16 C15 119.68(18) . .
C11 C16 C24 121.38(19) . .
C15 C16 C24 118.92(19) . .
C19 C17 C7 112.1(2) . .
C19 C17 C18 108.0(3) . .
C7 C17 C18 108.9(2) . .
C19 C17 C20 108.5(2) . .
C7 C17 C20 109.3(2) . .
C18 C17 C20 110.0(3) . .
C17 C18 H18A 109.5 . .
C17 C18 H18B 109.5 . .
H18A C18 H18B 109.5 . .
C17 C18 H18C 109.5 . .
H18A C18 H18C 109.5 . .
H18B C18 H18C 109.5 . .
C17 C19 H19A 109.5 . .
C17 C19 H19B 109.5 . .
H19A C19 H19B 109.5 . .
C17 C19 H19C 109.5 . .
H19A C19 H19C 109.5 . .
H19B C19 H19C 109.5 . .
C17 C20 H20A 109.5 . .
C17 C20 H20B 109.5 . .
H20A C20 H20B 109.5 . .
C17 C20 H20C 109.5 . .
H20A C20 H20C 109.5 . .
H20B C20 H20C 109.5 . .
C12 C21 H21A 109.5 . .
C12 C21 H21B 109.5 . .
H21A C21 H21B 109.5 . .
C12 C21 H21C 109.5 . .
H21A C21 H21C 109.5 . .
H21B C21 H21C 109.5 . .
C13 C22 H22A 109.5 . .
C13 C22 H22B 109.5 . .
H22A C22 H22B 109.5 . .
C13 C22 H22C 109.5 . .
H22A C22 H22C 109.5 . .
H22B C22 H22C 109.5 . .
C15 C23 H23A 109.5 . .
C15 C23 H23B 109.5 . .
H23A C23 H23B 109.5 . .
C15 C23 H23C 109.5 . .
H23A C23 H23C 109.5 . .
H23B C23 H23C 109.5 . .
C16 C24 H24A 109.5 . .
C16 C24 H24B 109.5 . .
H24A C24 H24B 109.5 . .
C16 C24 H24C 109.5 . .
H24A C24 H24C 109.5 . .
H24B C24 H24C 109.5 . .
C26 N3 C25 119.7(2) . .
C26 N3 H3N 120.1 . .
C25 N3 H3N 120.1 . .
C33 N4 C34 119.89(19) . .
C33 N4 H4N 120.1 . .
C34 N4 H4N 120.1 . .
N3 C25 C38 111.85(18) . 2_677
N3 C25 H25A 109.2 . .
C38 C25 H25A 109.2 2_677 .
N3 C25 H25B 109.2 . .
C38 C25 H25B 109.2 2_677 .
H25A C25 H25B 107.9 . .
O3 C26 N3 121.4(2) . .
O3 C26 C27 120.7(2) . .
N3 C26 C27 117.89(19) . .
C28 C27 C32 119.6(2) . .
C28 C27 C26 123.18(19) . .
C32 C27 C26 117.2(2) . .
C29 C28 C27 119.46(19) . .
C29 C28 H28A 120.3 . .
C27 C28 H28A 120.3 . .
C28 C29 C30 119.9(2) . .
C28 C29 C33 123.05(19) . .
C30 C29 C33 117.1(2) . .
C31 C30 C29 121.5(2) . .
C31 C30 H30A 119.2 . .
C29 C30 H30A 119.2 . .
C32 C31 C30 117.7(2) . .
C32 C31 C41 120.7(3) . .
C30 C31 C41 121.6(3) . .
C31 C32 C27 121.9(2) . .
C31 C32 H32A 119.1 . .
C27 C32 H32A 119.1 . .
O4 C33 N4 121.5(2) . .
O4 C33 C29 120.1(2) . .
N4 C33 C29 118.39(19) . .
N4 C34 C35 112.55(18) . .
N4 C34 H34A 109.1 . .
C35 C34 H34A 109.1 . .
N4 C34 H34B 109.1 . .
C35 C34 H34B 109.1 . .
H34A C34 H34B 107.8 . .
C36 C35 C40 120.3(2) . .
C36 C35 C34 120.6(2) . .
C40 C35 C34 119.1(2) . .
C37 C36 C35 119.7(2) . .
C37 C36 C45 119.1(2) . .
C35 C36 C45 121.2(2) . .
C38 C37 C36 119.5(2) . .
C38 C37 C46 121.1(2) . .
C36 C37 C46 119.3(2) . .
C37 C38 C39 120.9(2) . .
C37 C38 C25 120.5(2) . 2_677
C39 C38 C25 118.6(2) . 2_677
C40 C39 C38 119.2(2) . .
C40 C39 C47 120.0(2) . .
C38 C39 C47 120.8(2) . .
C39 C40 C35 120.0(2) . .
C39 C40 C48 119.8(2) . .
C35 C40 C48 120.2(2) . .
C44 C41 C43 120.3(3) . .
C44A C41 C43A 120.7(3) . .
C44A C41 C31 111.4(3) . .
C44 C41 C31 110.8(3) . .
C43 C41 C31 110.5(3) . .
C43A C41 C31 109.5(3) . .
C44A C41 C42A 102.9(3) . .
C43A C41 C42A 102.5(3) . .
C31 C41 C42A 108.7(3) . .
C44 C41 C42 102.1(3) . .
C43 C41 C42 102.3(3) . .
C31 C41 C42 109.9(3) . .
C41 C42 H42A 109.5 . .
C41 C42 H42B 109.5 . .
H42A C42 H42B 109.5 . .
C41 C42 H42C 109.5 . .
H42A C42 H42C 109.5 . .
H42B C42 H42C 109.5 . .
C41 C43 H43A 109.5 . .
C41 C43 H43B 109.5 . .
H43A C43 H43B 109.5 . .
C41 C43 H43C 109.5 . .
H43A C43 H43C 109.5 . .
H43B C43 H43C 109.5 . .
C41 C44 H44A 109.5 . .
C41 C44 H44B 109.5 . .
H44A C44 H44B 109.5 . .
C41 C44 H44C 109.5 . .
H44A C44 H44C 109.5 . .
H44B C44 H44C 109.5 . .
C41 C42A H42D 109.5 . .
C41 C42A H42E 109.5 . .
H42D C42A H42E 109.5 . .
C41 C42A H42F 109.5 . .
H42D C42A H42F 109.5 . .
H42E C42A H42F 109.5 . .
C41 C43A H43D 109.5 . .
C41 C43A H43E 109.5 . .
H43D C43A H43E 109.5 . .
C41 C43A H43F 109.5 . .
H43D C43A H43F 109.5 . .
H43E C43A H43F 109.5 . .
C41 C44A H44D 109.5 . .
C41 C44A H44E 109.5 . .
H44D C44A H44E 109.5 . .
C41 C44A H44F 109.5 . .
H44D C44A H44F 109.5 . .
H44E C44A H44F 109.5 . .
C36 C45 H45A 109.5 . .
C36 C45 H45B 109.5 . .
H45A C45 H45B 109.5 . .
C36 C45 H45C 109.5 . .
H45A C45 H45C 109.5 . .
H45B C45 H45C 109.5 . .
C37 C46 H46A 109.5 . .
C37 C46 H46B 109.5 . .
H46A C46 H46B 109.5 . .
C37 C46 H46C 109.5 . .
H46A C46 H46C 109.5 . .
H46B C46 H46C 109.5 . .
C39 C47 H47A 109.5 . .
C39 C47 H47B 109.5 . .
H47A C47 H47B 109.5 . .
C39 C47 H47C 109.5 . .
H47A C47 H47C 109.5 . .
H47B C47 H47C 109.5 . .
C40 C48 H48A 109.5 . .
C40 C48 H48B 109.5 . .
H48A C48 H48B 109.5 . .
C40 C48 H48C 109.5 . .
H48A C48 H48C 109.5 . .
H48B C48 H48C 109.5 . .
C57 N5 C53 111.23(19) . .
C57 N5 C61 107.1(2) . .
C53 N5 C61 110.4(2) . .
C57 N5 C49 111.24(19) . .
C53 N5 C49 106.53(17) . .
C61 N5 C49 110.34(19) . .
C50 C49 N5 114.45(19) . .
C50 C49 H49A 108.6 . .
N5 C49 H49A 108.6 . .
C50 C49 H49B 108.6 . .
N5 C49 H49B 108.6 . .
H49A C49 H49B 107.6 . .
C49 C50 C51 111.4(2) . .
C49 C50 H50A 109.3 . .
C51 C50 H50A 109.3 . .
C49 C50 H50B 109.4 . .
C51 C50 H50B 109.3 . .
H50A C50 H50B 108.0 . .
C52 C51 C50 113.8(2) . .
C52 C51 H51A 108.8 . .
C50 C51 H51A 108.8 . .
C52 C51 H51B 108.8 . .
C50 C51 H51B 108.8 . .
H51A C51 H51B 107.7 . .
C51 C52 H52A 109.5 . .
C51 C52 H52B 109.5 . .
H52A C52 H52B 109.5 . .
C51 C52 H52C 109.5 . .
H52A C52 H52C 109.5 . .
H52B C52 H52C 109.5 . .
N5 C53 C54 114.8(2) . .
N5 C53 H53A 108.6 . .
C54 C53 H53A 108.6 . .
N5 C53 H53B 108.6 . .
C54 C53 H53B 108.6 . .
H53A C53 H53B 107.5 . .
C55 C54 C53 112.0(2) . .
C55 C54 H54A 109.2 . .
C53 C54 H54A 109.2 . .
C55 C54 H54B 109.2 . .
C53 C54 H54B 109.2 . .
H54A C54 H54B 107.9 . .
C54 C55 C56 111.5(3) . .
C54 C55 H55A 109.3 . .
C56 C55 H55A 109.3 . .
C54 C55 H55B 109.3 . .
C56 C55 H55B 109.3 . .
H55A C55 H55B 108.0 . .
C55 C56 H56A 109.5 . .
C55 C56 H56B 109.5 . .
H56A C56 H56B 109.5 . .
C55 C56 H56C 109.5 . .
H56A C56 H56C 109.5 . .
H56B C56 H56C 109.5 . .
C58 C57 N5 115.6(2) . .
C58 C57 H57A 108.4 . .
N5 C57 H57A 108.4 . .
C58 C57 H57B 108.4 . .
N5 C57 H57B 108.4 . .
H57A C57 H57B 107.4 . .
C59A C58 C57 145.1(8) . .
C57 C58 C59B 103.6(3) . .
C59A C58 H58A 100.6 . .
C57 C58 H58A 100.6 . .
C59A C58 H58B 100.6 . .
C57 C58 H58B 100.6 . .
H58A C58 H58B 104.3 . .
C57 C58 H58C 111.0 . .
C59B C58 H58C 111.0 . .
C57 C58 H58D 111.0 . .
C59B C58 H58D 111.0 . .
H58C C58 H58D 109.0 . .
C58 C59A C60A 156.0(18) . .
C58 C59A H59A 97.4 . .
C60A C59A H59A 97.4 . .
C58 C59A H59B 97.4 . .
C60A C59A H59B 97.4 . .
H59A C59A H59B 103.6 . .
C59A C60A H60A 109.5 . .
C59A C60A H60B 109.5 . .
H60A C60A H60B 109.5 . .
C59A C60A H60C 109.5 . .
H60A C60A H60C 109.5 . .
H60B C60A H60C 109.5 . .
C60B C59B C58 118.9(6) . .
C60B C59B H59C 107.6 . .
C58 C59B H59C 107.6 . .
C60B C59B H59D 107.6 . .
C58 C59B H59D 107.6 . .
H59C C59B H59D 107.0 . .
C59B C60B H60D 109.5 . .
C59B C60B H60E 109.5 . .
H60D C60B H60E 109.5 . .
C59B C60B H60F 109.5 . .
H60D C60B H60F 109.5 . .
H60E C60B H60F 109.5 . .
C62B C61 N5 126.3(4) . .
N5 C61 C62A 109.4(3) . .
N5 C61 H61A 109.8 . .
C62A C61 H61A 109.8 . .
N5 C61 H61B 109.8 . .
C62A C61 H61B 109.8 . .
H61A C61 H61B 108.2 . .
C62B C61 H61C 105.7 . .
N5 C61 H61C 105.7 . .
C62B C61 H61D 105.7 . .
N5 C61 H61D 105.7 . .
H61C C61 H61D 106.2 . .
C63A C62A C61 107.3(6) . .
C63A C62A H62A 110.3 . .
C61 C62A H62A 110.3 . .
C63A C62A H62B 110.3 . .
C61 C62A H62B 110.3 . .
H62A C62A H62B 108.5 . .
C62A C63A C64 118.6(7) . .
C62A C63A H63A 107.7 . .
C64 C63A H63A 107.7 . .
C62A C63A H63B 107.7 . .
C64 C63A H63B 107.7 . .
H63A C63A H63B 107.1 . .
C61 C62B C63B 132.4(6) . .
C61 C62B H62C 104.1 . .
C63B C62B H62C 104.1 . .
C61 C62B H62D 104.1 . .
C63B C62B H62D 104.1 . .
H62C C62B H62D 105.5 . .
C64 C63B C62B 139.6(5) . .
C64 C63B H63C 102.2 . .
C62B C63B H63C 102.2 . .
C64 C63B H63D 102.2 . .
C62B C63B H63D 102.2 . .
H63C C63B H63D 104.8 . .
C63A C64 H64A 109.5 . .
C63A C64 H64B 109.5 . .
H64A C64 H64B 109.5 . .
C63A C64 H64C 109.5 . .
H64A C64 H64C 109.5 . .
H64B C64 H64C 109.5 . .
C63B C64 H64D 109.5 . .
C63B C64 H64E 109.5 . .
H64D C64 H64E 109.5 . .
C63B C64 H64F 109.5 . .
H64D C64 H64F 109.5 . .
H64E C64 H64F 109.5 . .
C69 N6 C73 110.65(19) . .
C69 N6 C65 110.90(18) . .
C73 N6 C65 105.90(16) . .
C69 N6 C77 106.87(17) . .
C73 N6 C77 111.45(18) . .
C65 N6 C77 111.15(19) . .
C66 C65 N6 115.66(19) . .
C66 C65 H65A 108.4 . .
N6 C65 H65A 108.4 . .
C66 C65 H65B 108.4 . .
N6 C65 H65B 108.4 . .
H65A C65 H65B 107.4 . .
C65 C66 C67 110.2(2) . .
C65 C66 H66A 109.6 . .
C67 C66 H66A 109.6 . .
C65 C66 H66B 109.6 . .
C67 C66 H66B 109.6 . .
H66A C66 H66B 108.1 . .
C68 C67 C66 113.9(3) . .
C68 C67 H67A 108.8 . .
C66 C67 H67A 108.8 . .
C68 C67 H67B 108.8 . .
C66 C67 H67B 108.8 . .
H67A C67 H67B 107.7 . .
C67 C68 H68A 109.5 . .
C67 C68 H68B 109.5 . .
H68A C68 H68B 109.5 . .
C67 C68 H68C 109.5 . .
H68A C68 H68C 109.5 . .
H68B C68 H68C 109.5 . .
C70 C69 N6 116.05(18) . .
C70 C69 H69A 108.3 . .
N6 C69 H69A 108.3 . .
C70 C69 H69B 108.3 . .
N6 C69 H69B 108.3 . .
H69A C69 H69B 107.4 . .
C69 C70 C71 110.4(2) . .
C69 C70 H70A 109.6 . .
C71 C70 H70A 109.6 . .
C69 C70 H70B 109.6 . .
C71 C70 H70B 109.6 . .
H70A C70 H70B 108.1 . .
C72 C71 C70 111.7(2) . .
C72 C71 H71A 109.3 . .
C70 C71 H71A 109.3 . .
C72 C71 H71B 109.3 . .
C70 C71 H71B 109.3 . .
H71A C71 H71B 107.9 . .
C71 C72 H72A 109.5 . .
C71 C72 H72B 109.5 . .
H72A C72 H72B 109.5 . .
C71 C72 H72C 109.5 . .
H72A C72 H72C 109.5 . .
H72B C72 H72C 109.5 . .
C74 C73 N6 116.02(19) . .
C74 C73 H73A 108.3 . .
N6 C73 H73A 108.3 . .
C74 C73 H73B 108.3 . .
N6 C73 H73B 108.3 . .
H73A C73 H73B 107.4 . .
C75 C74 C73 111.6(2) . .
C75 C74 H74A 109.3 . .
C73 C74 H74A 109.3 . .
C75 C74 H74B 109.3 . .
C73 C74 H74B 109.3 . .
H74A C74 H74B 108.0 . .
C74 C75 C76 111.1(3) . .
C74 C75 H75A 109.4 . .
C76 C75 H75A 109.4 . .
C74 C75 H75B 109.4 . .
C76 C75 H75B 109.4 . .
H75A C75 H75B 108.0 . .
C75 C76 H76A 109.5 . .
C75 C76 H76B 109.5 . .
H76A C76 H76B 109.5 . .
C75 C76 H76C 109.5 . .
H76A C76 H76C 109.5 . .
H76B C76 H76C 109.5 . .
C78 C77 N6 115.22(18) . .
C78 C77 H77A 108.5 . .
N6 C77 H77A 108.5 . .
C78 C77 H77B 108.5 . .
N6 C77 H77B 108.5 . .
H77A C77 H77B 107.5 . .
C79 C78 C77 111.3(2) . .
C79 C78 H78A 109.4 . .
C77 C78 H78A 109.4 . .
C79 C78 H78B 109.4 . .
C77 C78 H78B 109.4 . .
H78A C78 H78B 108.0 . .
C78 C79 C80 111.4(2) . .
C78 C79 H79A 109.4 . .
C80 C79 H79A 109.4 . .
C78 C79 H79B 109.4 . .
C80 C79 H79B 109.4 . .
H79A C79 H79B 108.0 . .
C79 C80 H80A 109.5 . .
C79 C80 H80B 109.5 . .
H80A C80 H80B 109.5 . .
C79 C80 H80C 109.5 . .
H80A C80 H80C 109.5 . .
H80B C80 H80C 109.5 . .
Cl5 C81 Cl6 112.61(16) . .
Cl5 C81 H81A 109.1 . .
Cl6 C81 H81A 109.1 . .
Cl5 C81 H81B 109.1 . .
Cl6 C81 H81B 109.1 . .
H81A C81 H81B 107.8 . .
Cl8A C82 Cl7 112.5(3) . .
Cl7 C82 Cl8B 116.6(3) . .
Cl8A C82 H82A 109.1 . .
Cl7 C82 H82A 109.1 . .
Cl8A C82 H82B 109.1 . .
Cl7 C82 H82B 109.1 . .
H82A C82 H82B 107.8 . .
Cl7 C82 H82C 108.1 . .
Cl8B C82 H82C 108.1 . .
Cl7 C82 H82D 108.1 . .
Cl8B C82 H82D 108.1 . .
H82C C82 H82D 107.3 . .
H1WA O1W H1WB 102(4) . .

loop_
_geom_bond_atom_site_label_1
_geom_bond_atom_site_label_2
_geom_bond_distance
_geom_bond_site_symmetry_2
Pt1 Cl2 2.3018(5) 2_666
Pt1 Cl2 2.3018(5) .
Pt1 Cl1 2.3129(5) .
Pt1 Cl1 2.3129(5) 2_666
Pt2 Cl3 2.3056(5) 2_677
Pt2 Cl3 2.3056(5) .
Pt2 Cl4 2.3199(5) 2_677
Pt2 Cl4 2.3199(5) .
O1 C2 1.237(3) .
O2 C9 1.232(3) .
N1 C2 1.335(3) .
N1 C1 1.462(3) .
N1 H1N 0.8800 .
N2 C9 1.340(3) .
N2 C10 1.465(3) .
N2 H2N 0.8800 .
C1 C14 1.514(3) 2_666
C1 H1A 0.9900 .
C1 H1B 0.9900 .
C2 C3 1.499(3) .
C3 C4 1.390(3) .
C3 C8 1.396(3) .
C4 C5 1.397(3) .
C4 H4A 0.9500 .
C5 C6 1.394(3) .
C5 C9 1.504(3) .
C6 C7 1.402(3) .
C6 H6A 0.9500 .
C7 C8 1.393(3) .
C7 C17 1.533(3) .
C8 H8A 0.9500 .
C10 C11 1.511(3) .
C10 H10A 0.9900 .
C10 H10B 0.9900 .
C11 C16 1.398(3) .
C11 C12 1.405(3) .
C12 C13 1.398(3) .
C12 C21 1.508(3) .
C13 C14 1.402(3) .
C13 C22 1.514(3) .
C14 C15 1.400(3) .
C15 C16 1.400(3) .
C15 C23 1.510(3) .
C16 C24 1.512(3) .
C17 C19 1.533(4) .
C17 C18 1.533(5) .
C17 C20 1.534(4) .
C18 H18A 0.9800 .
C18 H18B 0.9800 .
C18 H18C 0.9800 .
C19 H19A 0.9800 .
C19 H19B 0.9800 .
C19 H19C 0.9800 .
C20 H20A 0.9800 .
C20 H20B 0.9800 .
C20 H20C 0.9800 .
C21 H21A 0.9800 .
C21 H21B 0.9800 .
C21 H21C 0.9800 .
C22 H22A 0.9800 .
C22 H22B 0.9800 .
C22 H22C 0.9800 .
C23 H23A 0.9800 .
C23 H23B 0.9800 .
C23 H23C 0.9800 .
C24 H24A 0.9800 .
C24 H24B 0.9800 .
C24 H24C 0.9800 .
O3 C26 1.235(3) .
O4 C33 1.246(3) .
N3 C26 1.333(3) .
N3 C25 1.463(3) .
N3 H3N 0.8800 .
N4 C33 1.338(3) .
N4 C34 1.468(3) .
N4 H4N 0.8800 .
C25 C38 1.512(3) 2_677
C25 H25A 0.9900 .
C25 H25B 0.9900 .
C26 C27 1.501(3) .
C27 C28 1.394(3) .
C27 C32 1.401(3) .
C28 C29 1.391(3) .
C28 H28A 0.9500 .
C29 C30 1.401(3) .
C29 C33 1.499(3) .
C30 C31 1.393(4) .
C30 H30A 0.9500 .
C31 C32 1.386(4) .
C31 C41 1.538(3) .
C32 H32A 0.9500 .
C34 C35 1.515(3) .
C34 H34A 0.9900 .
C34 H34B 0.9900 .
C35 C36 1.399(3) .
C35 C40 1.402(3) .
C36 C37 1.399(3) .
C36 C45 1.506(4) .
C37 C38 1.396(3) .
C37 C46 1.512(3) .
C38 C39 1.403(3) .
C39 C40 1.394(3) .
C39 C47 1.513(3) .
C40 C48 1.514(3) .
C41 C44A 1.419(5) .
C41 C44 1.442(5) .
C41 C43 1.450(5) .
C41 C43A 1.453(5) .
C41 C42A 1.739(6) .
C41 C42 1.740(5) .
C42 H42A 0.9800 .
C42 H42B 0.9800 .
C42 H42C 0.9800 .
C43 H43A 0.9800 .
C43 H43B 0.9800 .
C43 H43C 0.9800 .
C44 H44A 0.9800 .
C44 H44B 0.9800 .
C44 H44C 0.9800 .
C42A H42D 0.9800 .
C42A H42E 0.9800 .
C42A H42F 0.9800 .
C43A H43D 0.9800 .
C43A H43E 0.9800 .
C43A H43F 0.9800 .
C44A H44D 0.9800 .
C44A H44E 0.9800 .
C44A H44F 0.9800 .
C45 H45A 0.9800 .
C45 H45B 0.9800 .
C45 H45C 0.9800 .
C46 H46A 0.9800 .
C46 H46B 0.9800 .
C46 H46C 0.9800 .
C47 H47A 0.9800 .
C47 H47B 0.9800 .
C47 H47C 0.9800 .
C48 H48A 0.9800 .
C48 H48B 0.9800 .
C48 H48C 0.9800 .
N5 C57 1.514(3) .
N5 C53 1.517(3) .
N5 C61 1.518(3) .
N5 C49 1.524(3) .
C49 C50 1.521(4) .
C49 H49A 0.9900 .
C49 H49B 0.9900 .
C50 C51 1.529(3) .
C50 H50A 0.9900 .
C50 H50B 0.9900 .
C51 C52 1.507(4) .
C51 H51A 0.9900 .
C51 H51B 0.9900 .
C52 H52A 0.9800 .
C52 H52B 0.9800 .
C52 H52C 0.9800 .
C53 C54 1.522(3) .
C53 H53A 0.9900 .
C53 H53B 0.9900 .
C54 C55 1.517(4) .
C54 H54A 0.9900 .
C54 H54B 0.9900 .
C55 C56 1.529(4) .
C55 H55A 0.9900 .
C55 H55B 0.9900 .
C56 H56A 0.9800 .
C56 H56B 0.9800 .
C56 H56C 0.9800 .
C57 C58 1.492(4) .
C57 H57A 0.9900 .
C57 H57B 0.9900 .
C58 C59A 1.248(12) .
C58 C59B 1.568(6) .
C58 H58A 0.9900 .
C58 H58B 0.9900 .
C58 H58C 0.9900 .
C58 H58D 0.9900 .
C59A C60A 1.362(13) .
C59A H59A 0.9900 .
C59A H59B 0.9900 .
C60A H60A 0.9800 .
C60A H60B 0.9800 .
C60A H60C 0.9800 .
C59B C60B 1.091(11) .
C59B H59C 0.9900 .
C59B H59D 0.9900 .
C60B H60D 0.9800 .
C60B H60E 0.9800 .
C60B H60F 0.9800 .
C61 C62B 1.343(7) .
C61 C62A 1.674(6) .
C61 H61A 0.9900 .
C61 H61B 0.9900 .
C61 H61C 0.9900 .
C61 H61D 0.9900 .
C62A C63A 1.087(10) .
C62A H62A 0.9900 .
C62A H62B 0.9900 .
C63A C64 1.664(9) .
C63A H63A 0.9900 .
C63A H63B 0.9900 .
C62B C63B 1.511(9) .
C62B H62C 0.9900 .
C62B H62D 0.9900 .
C63B C64 1.358(8) .
C63B H63C 0.9900 .
C63B H63D 0.9900 .
C64 H64A 0.9800 .
C64 H64B 0.9800 .
C64 H64C 0.9800 .
C64 H64D 0.9800 .
C64 H64E 0.9800 .
C64 H64F 0.9800 .
N6 C69 1.519(3) .
N6 C73 1.522(3) .
N6 C65 1.522(3) .
N6 C77 1.524(3) .
C65 C66 1.522(3) .
C65 H65A 0.9900 .
C65 H65B 0.9900 .
C66 C67 1.533(4) .
C66 H66A 0.9900 .
C66 H66B 0.9900 .
C67 C68 1.514(4) .
C67 H67A 0.9900 .
C67 H67B 0.9900 .
C68 H68A 0.9800 .
C68 H68B 0.9800 .
C68 H68C 0.9800 .
C69 C70 1.518(3) .
C69 H69A 0.9900 .
C69 H69B 0.9900 .
C70 C71 1.527(4) .
C70 H70A 0.9900 .
C70 H70B 0.9900 .
C71 C72 1.522(4) .
C71 H71A 0.9900 .
C71 H71B 0.9900 .
C72 H72A 0.9800 .
C72 H72B 0.9800 .
C72 H72C 0.9800 .
C73 C74 1.518(3) .
C73 H73A 0.9900 .
C73 H73B 0.9900 .
C74 C75 1.516(4) .
C74 H74A 0.9900 .
C74 H74B 0.9900 .
C75 C76 1.550(5) .
C75 H75A 0.9900 .
C75 H75B 0.9900 .
C76 H76A 0.9800 .
C76 H76B 0.9800 .
C76 H76C 0.9800 .
C77 C78 1.520(3) .
C77 H77A 0.9900 .
C77 H77B 0.9900 .
C78 C79 1.518(4) .
C78 H78A 0.9900 .
C78 H78B 0.9900 .
C79 C80 1.526(4) .
C79 H79A 0.9900 .
C79 H79B 0.9900 .
C80 H80A 0.9800 .
C80 H80B 0.9800 .
C80 H80C 0.9800 .
C81 Cl5 1.744(4) .
C81 Cl6 1.765(4) .
C81 H81A 0.9900 .
C81 H81B 0.9900 .
C82 Cl8A 1.597(5) .
C82 Cl7 1.739(4) .
C82 Cl8B 1.837(6) .
C82 H82A 0.9900 .
C82 H82B 0.9900 .
C82 H82C 0.9900 .
C82 H82D 0.9900 .
O1W H1WA 0.76(3) .
O1W H1WB 0.81(4) .

loop_
_geom_hbond_atom_site_label_D
_geom_hbond_atom_site_label_H
_geom_hbond_atom_site_label_A
_geom_hbond_distance_DH
_geom_hbond_distance_HA
_geom_hbond_distance_DA
_geom_hbond_angle_DHA
_geom_hbond_site_symmetry_A
_geom_hbond_publ_flag
N1 H1N Cl1 0.88 2.70 3.4842(18) 149.1 . yes
N2 H2N Cl1 0.88 2.84 3.6358(19) 150.8 . yes
N2 H2N Cl2 0.88 2.84 3.5561(19) 139.0 2_666 yes
N3 H3N Cl4 0.88 2.53 3.3927(19) 166.9 . yes
N4 H4N Cl3 0.88 2.49 3.3452(19) 163.1 2_677 yes
C49 H49A O1 0.99 2.30 3.229(3) 155.9 . yes
C53 H53A O1 0.99 2.58 3.419(3) 143.0 . yes
C53 H53B O2 0.99 2.54 3.448(3) 153.1 1_455 yes
C57 H57B O1W 0.99 2.52 3.503(3) 172.6 1_454 yes
C69 H69B O4 0.99 2.44 3.360(3) 154.8 . yes
C73 H73B Cl1 0.99 2.99 3.504(2) 113.6 . yes
C81 H81A Cl4 0.99 2.60 3.516(3) 154.7 . yes
C81 H81B Cl3 0.99 2.91 3.428(3) 113.8 . yes
O1W H1WA O3 0.76(3) 2.03(3) 2.787(3) 173(3) 1_655 yes
O1W H1WB O4 0.81(4) 2.05(4) 2.858(3) 177(4) . yes

loop_
_geom_torsion_atom_site_label_1
_geom_torsion_atom_site_label_2
_geom_torsion_atom_site_label_3
_geom_torsion_atom_site_label_4
_geom_torsion
_geom_torsion_site_symmetry_1
_geom_torsion_site_symmetry_4
C2 N1 C1 C14 -169.0(2) . 2_666
C1 N1 C2 O1 -1.3(4) . .
C1 N1 C2 C3 177.1(2) . .
O1 C2 C3 C4 -155.5(3) . .
N1 C2 C3 C4 26.1(3) . .
O1 C2 C3 C8 25.7(4) . .
N1 C2 C3 C8 -152.7(2) . .
C8 C3 C4 C5 0.1(3) . .
C2 C3 C4 C5 -178.7(2) . .
C3 C4 C5 C6 0.2(3) . .
C3 C4 C5 C9 179.4(2) . .
C4 C5 C6 C7 0.4(3) . .
C9 C5 C6 C7 -178.9(2) . .
C5 C6 C7 C8 -1.2(4) . .
C5 C6 C7 C17 177.2(2) . .
C6 C7 C8 C3 1.5(4) . .
C17 C7 C8 C3 -176.9(2) . .
C4 C3 C8 C7 -1.0(4) . .
C2 C3 C8 C7 177.9(2) . .
C10 N2 C9 O2 2.8(3) . .
C10 N2 C9 C5 -175.69(19) . .
C6 C5 C9 O2 -26.3(3) . .
C4 C5 C9 O2 154.4(2) . .
C6 C5 C9 N2 152.2(2) . .
C4 C5 C9 N2 -27.1(3) . .
C9 N2 C10 C11 170.7(2) . .
N2 C10 C11 C16 -75.7(2) . .
N2 C10 C11 C12 103.4(2) . .
C16 C11 C12 C13 -5.1(3) . .
C10 C11 C12 C13 175.73(18) . .
C16 C11 C12 C21 174.70(19) . .
C10 C11 C12 C21 -4.5(3) . .
C11 C12 C13 C14 1.8(3) . .
C21 C12 C13 C14 -178.00(19) . .
C11 C12 C13 C22 179.75(19) . .
C21 C12 C13 C22 0.0(3) . .
C12 C13 C14 C15 4.1(3) . .
C22 C13 C14 C15 -173.81(19) . .
C12 C13 C14 C1 -174.44(18) . 2_666
C22 C13 C14 C1 7.6(3) . 2_666
C13 C14 C15 C16 -6.8(3) . .
C1 C14 C15 C16 171.79(18) 2_666 .
C13 C14 C15 C23 170.22(19) . .
C1 C14 C15 C23 -11.2(3) 2_666 .
C12 C11 C16 C15 2.5(3) . .
C10 C11 C16 C15 -178.36(18) . .
C12 C11 C16 C24 -175.81(19) . .
C10 C11 C16 C24 3.4(3) . .
C14 C15 C16 C11 3.5(3) . .
C23 C15 C16 C11 -173.63(18) . .
C14 C15 C16 C24 -178.23(18) . .
C23 C15 C16 C24 4.7(3) . .
C8 C7 C17 C19 -2.1(4) . .
C6 C7 C17 C19 179.5(3) . .
C8 C7 C17 C18 117.4(3) . .
C6 C7 C17 C18 -61.0(3) . .
C8 C7 C17 C20 -122.4(3) . .
C6 C7 C17 C20 59.2(3) . .
C26 N3 C25 C38 155.0(2) . 2_677
C25 N3 C26 O3 -0.3(4) . .
C25 N3 C26 C27 178.8(2) . .
O3 C26 C27 C28 -163.2(2) . .
N3 C26 C27 C28 17.6(3) . .
O3 C26 C27 C32 16.6(3) . .
N3 C26 C27 C32 -162.5(2) . .
C32 C27 C28 C29 0.2(3) . .
C26 C27 C28 C29 180.0(2) . .
C27 C28 C29 C30 0.9(3) . .
C27 C28 C29 C33 179.49(19) . .
C28 C29 C30 C31 -0.8(3) . .
C33 C29 C30 C31 -179.5(2) . .
C29 C30 C31 C32 -0.2(3) . .
C29 C30 C31 C41 178.7(2) . .
C30 C31 C32 C27 1.3(3) . .
C41 C31 C32 C27 -177.6(2) . .
C28 C27 C32 C31 -1.3(3) . .
C26 C27 C32 C31 178.9(2) . .
C34 N4 C33 O4 0.2(4) . .
C34 N4 C33 C29 -178.8(2) . .
C28 C29 C33 O4 -161.7(2) . .
C30 C29 C33 O4 16.9(3) . .
C28 C29 C33 N4 17.3(3) . .
C30 C29 C33 N4 -164.0(2) . .
C33 N4 C34 C35 172.4(2) . .
N4 C34 C35 C36 88.0(3) . .
N4 C34 C35 C40 -94.3(3) . .
C40 C35 C36 C37 -5.0(3) . .
C34 C35 C36 C37 172.7(2) . .
C40 C35 C36 C45 173.4(2) . .
C34 C35 C36 C45 -8.9(3) . .
C35 C36 C37 C38 -0.6(3) . .
C45 C36 C37 C38 -179.1(2) . .
C35 C36 C37 C46 178.5(2) . .
C45 C36 C37 C46 0.1(3) . .
C36 C37 C38 C39 5.3(3) . .
C46 C37 C38 C39 -173.8(2) . .
C36 C37 C38 C25 -174.47(19) . 2_677
C46 C37 C38 C25 6.4(3) . 2_677
C37 C38 C39 C40 -4.2(3) . .
C25 C38 C39 C40 175.55(19) 2_677 .
C37 C38 C39 C47 174.88(19) . .
C25 C38 C39 C47 -5.4(3) 2_677 .
C38 C39 C40 C35 -1.5(3) . .
C47 C39 C40 C35 179.40(19) . .
C38 C39 C40 C48 177.94(19) . .
C47 C39 C40 C48 -1.2(3) . .
C36 C35 C40 C39 6.1(3) . .
C34 C35 C40 C39 -171.62(19) . .
C36 C35 C40 C48 -173.3(2) . .
C34 C35 C40 C48 8.9(3) . .
C32 C31 C41 C44A -66.3(4) . .
C30 C31 C41 C44A 114.8(3) . .
C32 C31 C41 C44 113.3(3) . .
C30 C31 C41 C44 -65.6(4) . .
C32 C31 C41 C43 -110.9(3) . .
C30 C31 C41 C43 70.2(4) . .
C32 C31 C41 C43A 69.8(4) . .
C30 C31 C41 C43A -109.1(3) . .
C32 C31 C41 C42A -179.0(3) . .
C30 C31 C41 C42A 2.1(4) . .
C32 C31 C41 C42 1.2(3) . .
C30 C31 C41 C42 -177.6(2) . .
C57 N5 C49 C50 61.6(3) . .
C53 N5 C49 C50 -177.0(2) . .
C61 N5 C49 C50 -57.1(3) . .
N5 C49 C50 C51 -174.6(2) . .
C49 C50 C51 C52 64.7(3) . .
C57 N5 C53 C54 -57.5(3) . .
C61 N5 C53 C54 61.2(3) . .
C49 N5 C53 C54 -178.9(2) . .
N5 C53 C54 C55 -167.6(2) . .
C53 C54 C55 C56 -179.5(3) . .
C53 N5 C57 C58 -64.2(3) . .
C61 N5 C57 C58 175.1(3) . .
C49 N5 C57 C58 54.4(3) . .
N5 C57 C58 C59A -140.7(19) . .
N5 C57 C58 C59B -168.2(3) . .
C57 C58 C59A C60A -53(5) . .
C57 C58 C59B C60B 124.9(8) . .
C57 N5 C61 C62B -159.4(6) . .
C53 N5 C61 C62B 79.3(6) . .
C49 N5 C61 C62B -38.2(7) . .
C57 N5 C61 C62A 163.5(2) . .
C53 N5 C61 C62A 42.2(3) . .
C49 N5 C61 C62A -75.3(3) . .
N5 C61 C62A C63A -162.8(7) . .
C61 C62A C63A C64 -156.0(7) . .
N5 C61 C62B C63B -139.7(7) . .
C61 C62B C63B C64 123.1(9) . .
C69 N6 C65 C66 63.0(3) . .
C73 N6 C65 C66 -176.9(2) . .
C77 N6 C65 C66 -55.7(3) . .
N6 C65 C66 C67 -167.7(2) . .
C65 C66 C67 C68 68.7(3) . .
C73 N6 C69 C70 -62.9(3) . .
C65 N6 C69 C70 54.3(3) . .
C77 N6 C69 C70 175.6(2) . .
N6 C69 C70 C71 173.0(2) . .
C69 C70 C71 C72 171.5(2) . .
C69 N6 C73 C74 -56.6(3) . .
C65 N6 C73 C74 -176.9(2) . .
C77 N6 C73 C74 62.2(3) . .
N6 C73 C74 C75 177.9(2) . .
C73 C74 C75 C76 73.2(3) . .
C69 N6 C77 C78 177.6(2) . .
C73 N6 C77 C78 56.6(3) . .
C65 N6 C77 C78 -61.2(3) . .
N6 C77 C78 C79 172.4(2) . .
C77 C78 C79 C80 176.6(2) . .
